data_7703190
loop_
_publ_author_name
'\<Skoch, Karel'
'Vos\'ahlo, Petr'
'C\'isa\<rov\'a, Ivana'
'\<St\<epni\<cka, Petr'

_publ_section_title
;
 Synthesis and characterisation of Pd(ii) and Au(i) complexes with
 mesoionic carbene ligands bearing phosphinoferrocene substituents and
 isomeric carbene moieites.
;
_journal_issue 4
_journal_name_full 'Dalton transactions (Cambridge, England : 2003)'
_journal_page_first 1011
_journal_page_last 1021
_journal_paper_doi 10.1039/c9dt04521j
_journal_volume 49
_journal_year 2020
_chemical_formula_moiety 'C64 H58 Cl4 Fe2 N6 P2 Pd2, 2(B F4), 6(C H Cl3)'
_chemical_formula_sum 'C70 H64 B2 Cl22 F8 Fe2 N6 P2 Pd2'
_chemical_formula_weight 2329.23
_space_group_crystal_system triclinic
_space_group_IT_number 2
_space_group_name_Hall '-P 1'
_space_group_name_H-M_alt 'P -1'
_atom_sites_solution_hydrogens geom
_atom_sites_solution_primary direct
_atom_sites_solution_secondary difmap
_audit_creation_method SHELXL-2014/7
_audit_update_record
;
2019-11-22 deposited with the CCDC.	2020-01-02 downloaded from the CCDC.
;
_cell_angle_alpha 74.101(2)
_cell_angle_beta 72.724(2)
_cell_angle_gamma 82.338(2)
_cell_formula_units_Z 1
_cell_length_a 12.7439(6)
_cell_length_b 13.7121(7)
_cell_length_c 14.1452(7)
_cell_measurement_reflns_used 9890
_cell_measurement_temperature 120(2)
_cell_measurement_theta_max 27.52
_cell_measurement_theta_min 2.34
_cell_volume 2266.4(2)
_computing_cell_refinement 'SAINT V8.38A (Bruker AXS Inc., 2017)'
_computing_data_collection 'Bruker Instrument Service vV6.2.6'
_computing_data_reduction 'SAINT V8.38A (Bruker AXS Inc., 2017)'
_computing_molecular_graphics 'PLATON (Spek, 2016)'
_computing_publication_material 'PLATON (Spek, 2016)'
_computing_structure_refinement 'SHELXL-2016/6 (Sheldrick, 2016)'
_computing_structure_solution 'SHELXT 2014/5 (Sheldrick, 2014)'
_diffrn_ambient_temperature 120(2)
_diffrn_measured_fraction_theta_full 0.999
_diffrn_measured_fraction_theta_max 0.998
_diffrn_measurement_device_type 'Bruker D8 VENTURE Kappa Duo PHOTON 100 CMOS'
_diffrn_measurement_method '\f and \w scans'
_diffrn_radiation_monochromator 'Quazar Mo multilayer optic'
_diffrn_radiation_source 'I\mS micro-focus sealed tube'
_diffrn_radiation_type MoK\a
_diffrn_radiation_wavelength 0.71073
_diffrn_reflns_av_R_equivalents 0.0236
_diffrn_reflns_av_unetI/netI 0.0211
_diffrn_reflns_Laue_measured_fraction_full 0.999
_diffrn_reflns_Laue_measured_fraction_max 0.998
_diffrn_reflns_limit_h_max 16
_diffrn_reflns_limit_h_min -16
_diffrn_reflns_limit_k_max 17
_diffrn_reflns_limit_k_min -17
_diffrn_reflns_limit_l_max 17
_diffrn_reflns_limit_l_min -18
_diffrn_reflns_number 40312
_diffrn_reflns_point_group_measured_fraction_full 0.999
_diffrn_reflns_point_group_measured_fraction_max 0.998
_diffrn_reflns_theta_full 25.242
_diffrn_reflns_theta_max 27.535
_diffrn_reflns_theta_min 2.171
_exptl_absorpt_coefficient_mu 1.448
_exptl_absorpt_correction_T_max 0.84
_exptl_absorpt_correction_T_min 0.64
_exptl_absorpt_correction_type numerical
_exptl_absorpt_process_details 'SADABS-2016/2 - Bruker AXS'
_exptl_crystal_colour orange-brown
_exptl_crystal_density_diffrn 1.707
_exptl_crystal_description prism
_exptl_crystal_F_000 1156
_exptl_crystal_size_max 0.29
_exptl_crystal_size_mid 0.18
_exptl_crystal_size_min 0.12
_refine_diff_density_max 0.471
_refine_diff_density_min -0.655
_refine_diff_density_rms 0.067
_refine_ls_extinction_method none
_refine_ls_goodness_of_fit_ref 1.035
_refine_ls_hydrogen_treatment constr
_refine_ls_matrix_type full
_refine_ls_number_parameters 402
_refine_ls_number_reflns 10443
_refine_ls_number_restraints 0
_refine_ls_restrained_S_all 1.035
_refine_ls_R_factor_all 0.0303
_refine_ls_R_factor_gt 0.0256
_refine_ls_shift/su_max 0.001
_refine_ls_shift/su_mean 0.000
_refine_ls_structure_factor_coef Fsqd
_refine_ls_weighting_details 'w=1/[\s^2^(Fo^2^)+(0.0275P)^2^+2.0911P] where P=(Fo^2^+2Fc^2^)/3'
_refine_ls_weighting_scheme calc
_refine_ls_wR_factor_gt 0.0623
_refine_ls_wR_factor_ref 0.0644
_reflns_Friedel_coverage 0.000
_reflns_number_gt 9278
_reflns_number_total 10443
_reflns_threshold_expression 'I > 2\s(I)'
_cod_data_source_file c9dt04521j2.cif
_cod_data_source_block mo_ks832_sq
_cod_depositor_comments 'Adding full bibliography for 7703178--7703193.cif.'
_cod_database_code 7703190
_shelx_shelxl_version_number 2014/7
_shelx_space_group_comment
;
The symmetry employed for this shelxl refinement is uniquely defined
by the following loop, which should always be used as a source of
symmetry information in preference to the above space-group names.
They are only intended as comments.
;
_shelx_estimated_absorpt_t_min 0.679
_shelx_estimated_absorpt_t_max 0.845

loop_
_space_group_symop_operation_xyz
'x, y, z'
'-x, -y, -z'

loop_
_atom_site_label
_atom_site_type_symbol
_atom_site_fract_x
_atom_site_fract_y
_atom_site_fract_z
_atom_site_U_iso_or_equiv
_atom_site_adp_type
_atom_site_occupancy
_atom_site_site_symmetry_order
_atom_site_calc_flag
_atom_site_refinement_flags_posn
_atom_site_refinement_flags_adp
_atom_site_refinement_flags_occupancy
_atom_site_disorder_assembly
_atom_site_disorder_group
Pd Pd 0.55661(2) 0.59166(2) 0.03257(2) 0.01201(4) Uani 1 1 d . . . . .
Fe Fe 0.47150(2) 0.73178(2) 0.29391(2) 0.01579(6) Uani 1 1 d . . . . .
P P 0.53099(4) 0.75629(3) 0.03003(3) 0.01275(8) Uani 1 1 d . . . . .
Cl1 Cl 0.70956(3) 0.58737(3) 0.08477(3) 0.01918(9) Uani 1 1 d . . . . .
Cl2 Cl 0.41109(4) 0.58675(3) -0.03303(4) 0.02068(9) Uani 1 1 d . . . . .
N1 N 0.67206(13) 0.49022(11) 0.33523(11) 0.0201(3) Uani 1 1 d . . . . .
N2 N 0.72688(14) 0.40958(12) 0.30539(12) 0.0245(3) Uani 1 1 d . . . . .
N3 N 0.65359(14) 0.36776(12) 0.28181(12) 0.0224(3) Uani 1 1 d . . . . .
C4 C 0.55508(16) 0.41947(13) 0.29495(13) 0.0204(4) Uani 1 1 d . . . . .
H4 H 0.4911 0.4033 0.2824 0.024 Uiso 1 1 calc R U . . .
C5 C 0.56584(15) 0.50059(13) 0.33032(13) 0.0177(3) Uani 1 1 d . . . . .
C11 C 0.48324(15) 0.57879(13) 0.35933(13) 0.0181(3) Uani 1 1 d . . . . .
C12 C 0.38725(16) 0.60396(14) 0.32264(14) 0.0212(4) Uani 1 1 d . . . . .
H12 H 0.3718 0.5774 0.2731 0.025 Uiso 1 1 calc R U . . .
C13 C 0.31922(17) 0.67547(15) 0.37308(16) 0.0279(4) Uani 1 1 d . . . . .
H13 H 0.2500 0.7047 0.3636 0.033 Uiso 1 1 calc R U . . .
C14 C 0.37265(18) 0.69592(15) 0.44035(15) 0.0280(4) Uani 1 1 d . . . . .
H14 H 0.3450 0.7413 0.4834 0.034 Uiso 1 1 calc R U . . .
C15 C 0.47425(17) 0.63708(14) 0.43239(14) 0.0232(4) Uani 1 1 d . . . . .
H15 H 0.5265 0.6363 0.4685 0.028 Uiso 1 1 calc R U . . .
C16 C 0.52996(15) 0.79579(12) 0.14120(12) 0.0155(3) Uani 1 1 d . . . . .
C17 C 0.44622(16) 0.86223(13) 0.18905(14) 0.0204(4) Uani 1 1 d . . . . .
H17 H 0.3789 0.8860 0.1723 0.024 Uiso 1 1 calc R U . . .
C18 C 0.48226(18) 0.88588(14) 0.26599(14) 0.0248(4) Uani 1 1 d . . . . .
H18 H 0.4430 0.9283 0.3095 0.030 Uiso 1 1 calc R U . . .
C19 C 0.58659(17) 0.83547(14) 0.26660(14) 0.0232(4) Uani 1 1 d . . . . .
H19 H 0.6290 0.8383 0.3107 0.028 Uiso 1 1 calc R U . . .
C20 C 0.61728(16) 0.77976(13) 0.18994(13) 0.0188(4) Uani 1 1 d . . . . .
H20 H 0.6835 0.7393 0.1739 0.023 Uiso 1 1 calc R U . . .
C21 C 0.63788(14) 0.82540(12) -0.07226(13) 0.0154(3) Uani 1 1 d . . . . .
C22 C 0.67150(19) 0.79844(16) -0.16509(15) 0.0288(4) Uani 1 1 d . . . . .
H22 H 0.6387 0.7444 -0.1738 0.035 Uiso 1 1 calc R U . . .
C23 C 0.7528(2) 0.85051(18) -0.24482(16) 0.0370(5) Uani 1 1 d . . . . .
H23 H 0.7745 0.8329 -0.3086 0.044 Uiso 1 1 calc R U . . .
C24 C 0.80254(18) 0.92785(16) -0.23227(15) 0.0283(4) Uani 1 1 d . . . . .
H24 H 0.8592 0.9625 -0.2869 0.034 Uiso 1 1 calc R U . . .
C25 C 0.76968(16) 0.95474(14) -0.13998(15) 0.0216(4) Uani 1 1 d . . . . .
H25 H 0.8037 1.0081 -0.1314 0.026 Uiso 1 1 calc R U . . .
C26 C 0.68718(15) 0.90406(13) -0.05981(14) 0.0179(3) Uani 1 1 d . . . . .
H26 H 0.6645 0.9230 0.0033 0.021 Uiso 1 1 calc R U . . .
C27 C 0.40022(15) 0.80848(13) 0.00560(14) 0.0172(3) Uani 1 1 d . . . . .
C28 C 0.30337(16) 0.76879(15) 0.07514(15) 0.0231(4) Uani 1 1 d . . . . .
H28 H 0.3070 0.7159 0.1339 0.028 Uiso 1 1 calc R U . . .
C29 C 0.20210(17) 0.80623(16) 0.05874(18) 0.0305(4) Uani 1 1 d . . . . .
H29 H 0.1363 0.7800 0.1068 0.037 Uiso 1 1 calc R U . . .
C30 C 0.19723(18) 0.88221(17) -0.02822(19) 0.0338(5) Uani 1 1 d . . . . .
H30 H 0.1279 0.9074 -0.0399 0.041 Uiso 1 1 calc R U . . .
C31 C 0.29221(19) 0.92126(15) -0.09750(18) 0.0317(5) Uani 1 1 d . . . . .
H31 H 0.2881 0.9733 -0.1568 0.038 Uiso 1 1 calc R U . . .
C32 C 0.39446(17) 0.88482(14) -0.08110(15) 0.0232(4) Uani 1 1 d . . . . .
H32 H 0.4599 0.9120 -0.1289 0.028 Uiso 1 1 calc R U . . .
C33 C 0.73032(18) 0.55349(16) 0.36871(18) 0.0298(4) Uani 1 1 d . . . . .
H33A H 0.7103 0.5365 0.4436 0.045 Uiso 1 1 calc R U . . .
H33B H 0.7098 0.6252 0.3429 0.045 Uiso 1 1 calc R U . . .
H33C H 0.8099 0.5412 0.3422 0.045 Uiso 1 1 calc R U . . .
C34 C 0.6851(2) 0.27242(15) 0.24736(15) 0.0303(5) Uani 1 1 d . . . . .
H34A H 0.7480 0.2836 0.1852 0.036 Uiso 1 1 calc R U . A 1
H34B H 0.6226 0.2526 0.2299 0.036 Uiso 1 1 calc R U . A 1
C35A C 0.7161(4) 0.1888(3) 0.3295(3) 0.0257(5) Uani 0.703(13) 1 d G . P B 1
C36A C 0.8202(4) 0.1846(3) 0.3431(5) 0.0410(11) Uani 0.703(13) 1 d G . P B 1
H36A H 0.8711 0.2336 0.2997 0.049 Uiso 0.703(13) 1 calc R U P B 1
C37A C 0.8500(5) 0.1088(4) 0.4201(5) 0.0603(18) Uani 0.703(13) 1 d G . P B 1
H37A H 0.9207 0.1069 0.4304 0.072 Uiso 0.703(13) 1 calc R U P B 1
C38A C 0.7769(6) 0.0360(4) 0.4819(3) 0.0598(19) Uani 0.703(13) 1 d G . P B 1
H38A H 0.7980 -0.0163 0.5337 0.072 Uiso 0.703(13) 1 calc R U P B 1
C39A C 0.6731(4) 0.0389(3) 0.4686(3) 0.0498(15) Uani 0.703(13) 1 d G . P B 1
H39A H 0.6231 -0.0109 0.5117 0.060 Uiso 0.703(13) 1 calc R U P B 1
C40A C 0.6420(3) 0.1150(3) 0.3920(4) 0.0346(10) Uani 0.703(13) 1 d G . P B 1
H40A H 0.5711 0.1168 0.3822 0.042 Uiso 0.703(13) 1 calc R U P B 1
C35B C 0.7099(11) 0.1834(8) 0.3307(7) 0.0257(5) Uani 0.297(13) 1 d G . P B 2
C36B C 0.7975(11) 0.1756(9) 0.3722(10) 0.0410(11) Uani 0.297(13) 1 d G . P B 2
H36B H 0.8490 0.2271 0.3466 0.049 Uiso 0.297(13) 1 calc R U P B 2
C37B C 0.8100(11) 0.0924(10) 0.4511(10) 0.0603(18) Uani 0.297(13) 1 d G . P B 2
H37B H 0.8691 0.0878 0.4806 0.072 Uiso 0.297(13) 1 calc R U P B 2
C38B C 0.7365(12) 0.0161(8) 0.4869(7) 0.0598(19) Uani 0.297(13) 1 d G . P B 2
H38B H 0.7461 -0.0411 0.5402 0.072 Uiso 0.297(13) 1 calc R U P B 2
C39B C 0.6493(10) 0.0227(8) 0.4457(9) 0.0498(15) Uani 0.297(13) 1 d G . P B 2
H39B H 0.5988 -0.0296 0.4711 0.060 Uiso 0.297(13) 1 calc R U P B 2
C40B C 0.6355(9) 0.1060(9) 0.3669(9) 0.0346(10) Uani 0.297(13) 1 d G . P B 2
H40B H 0.5760 0.1104 0.3380 0.042 Uiso 0.297(13) 1 calc R U P B 2
B B 0.3297(3) 0.2620(2) 0.43627(19) 0.0379(6) Uani 1 1 d . . . C 2
F1 F 0.3613(2) 0.21025(18) 0.52165(16) 0.1036(9) Uani 1 1 d . . . C 2
F2 F 0.22575(13) 0.23371(12) 0.44396(11) 0.0502(4) Uani 1 1 d . . . C 2
F3 F 0.40471(12) 0.23996(11) 0.34954(12) 0.0440(3) Uani 1 1 d . . . C 2
F4 F 0.32581(12) 0.36572(11) 0.42743(12) 0.0482(4) Uani 1 1 d . . . C 2

loop_
_atom_site_aniso_label
_atom_site_aniso_U_11
_atom_site_aniso_U_22
_atom_site_aniso_U_33
_atom_site_aniso_U_23
_atom_site_aniso_U_13
_atom_site_aniso_U_12
Pd 0.01642(6) 0.00909(6) 0.01137(6) -0.00054(4) -0.00624(5) -0.00225(4)
Fe 0.02481(13) 0.01113(11) 0.01041(11) -0.00111(9) -0.00365(10) -0.00354(9)
P 0.0187(2) 0.00942(19) 0.01069(19) -0.00020(15) -0.00598(16) -0.00299(15)
Cl1 0.01734(19) 0.0206(2) 0.0219(2) -0.00419(16) -0.00900(16) -0.00275(15)
Cl2 0.0275(2) 0.01242(18) 0.0299(2) -0.00622(16) -0.02002(19) 0.00236(16)
N1 0.0273(8) 0.0163(7) 0.0151(7) 0.0006(6) -0.0070(6) -0.0024(6)
N2 0.0336(9) 0.0186(8) 0.0188(8) -0.0014(6) -0.0081(7) 0.0021(7)
N3 0.0359(9) 0.0145(7) 0.0153(7) -0.0006(6) -0.0082(7) -0.0001(6)
C4 0.0315(10) 0.0132(8) 0.0137(8) 0.0023(6) -0.0061(7) -0.0043(7)
C5 0.0274(9) 0.0124(8) 0.0108(8) 0.0026(6) -0.0049(7) -0.0054(7)
C11 0.0266(9) 0.0126(8) 0.0126(8) 0.0007(6) -0.0033(7) -0.0057(7)
C12 0.0253(9) 0.0155(8) 0.0203(9) -0.0002(7) -0.0042(7) -0.0064(7)
C13 0.0252(10) 0.0224(10) 0.0280(10) -0.0014(8) 0.0012(8) -0.0038(8)
C14 0.0394(11) 0.0206(9) 0.0148(9) -0.0025(7) 0.0057(8) -0.0044(8)
C15 0.0383(11) 0.0175(9) 0.0110(8) 0.0004(7) -0.0044(8) -0.0061(8)
C16 0.0237(9) 0.0113(7) 0.0101(7) 0.0007(6) -0.0041(7) -0.0049(6)
C17 0.0324(10) 0.0108(8) 0.0159(8) -0.0004(6) -0.0065(7) -0.0011(7)
C18 0.0449(12) 0.0122(8) 0.0180(9) -0.0047(7) -0.0073(8) -0.0051(8)
C19 0.0397(11) 0.0179(9) 0.0152(8) -0.0011(7) -0.0101(8) -0.0130(8)
C20 0.0266(9) 0.0162(8) 0.0143(8) 0.0001(6) -0.0072(7) -0.0077(7)
C21 0.0215(8) 0.0120(7) 0.0119(8) 0.0008(6) -0.0059(7) -0.0033(6)
C22 0.0458(12) 0.0288(10) 0.0149(9) -0.0047(8) -0.0057(8) -0.0206(9)
C23 0.0573(15) 0.0383(12) 0.0144(9) -0.0069(9) 0.0008(9) -0.0228(11)
C24 0.0335(11) 0.0280(10) 0.0179(9) 0.0015(8) -0.0012(8) -0.0115(8)
C25 0.0247(9) 0.0153(8) 0.0238(9) -0.0018(7) -0.0057(8) -0.0068(7)
C26 0.0237(9) 0.0141(8) 0.0168(8) -0.0047(6) -0.0053(7) -0.0029(7)
C27 0.0239(9) 0.0116(8) 0.0201(9) -0.0057(7) -0.0106(7) -0.0003(6)
C28 0.0241(9) 0.0213(9) 0.0254(10) -0.0071(8) -0.0081(8) -0.0005(7)
C29 0.0233(10) 0.0313(11) 0.0409(12) -0.0156(9) -0.0089(9) -0.0004(8)
C30 0.0304(11) 0.0295(11) 0.0530(14) -0.0173(10) -0.0261(11) 0.0073(9)
C31 0.0413(12) 0.0202(10) 0.0415(12) -0.0036(9) -0.0282(10) 0.0022(8)
C32 0.0315(10) 0.0147(8) 0.0274(10) -0.0016(7) -0.0170(8) -0.0025(7)
C33 0.0330(11) 0.0242(10) 0.0372(12) -0.0071(9) -0.0164(9) -0.0041(8)
C34 0.0535(14) 0.0170(9) 0.0189(9) -0.0051(7) -0.0097(9) 0.0048(9)
C35A 0.0400(13) 0.0160(10) 0.0183(9) -0.0054(7) -0.0062(9) 0.0062(9)
C36A 0.041(3) 0.0306(16) 0.049(3) -0.0075(19) -0.014(2) 0.0072(15)
C37A 0.072(4) 0.043(3) 0.078(4) -0.018(3) -0.048(4) 0.022(3)
C38A 0.107(5) 0.035(2) 0.0406(17) -0.0075(16) -0.038(3) 0.023(3)
C39A 0.083(3) 0.0217(19) 0.028(2) -0.0011(15) 0.003(2) 0.0000(18)
C40A 0.0466(16) 0.0215(14) 0.031(2) -0.0094(15) -0.0023(16) 0.0012(11)
C35B 0.0400(13) 0.0160(10) 0.0183(9) -0.0054(7) -0.0062(9) 0.0062(9)
C36B 0.041(3) 0.0306(16) 0.049(3) -0.0075(19) -0.014(2) 0.0072(15)
C37B 0.072(4) 0.043(3) 0.078(4) -0.018(3) -0.048(4) 0.022(3)
C38B 0.107(5) 0.035(2) 0.0406(17) -0.0075(16) -0.038(3) 0.023(3)
C39B 0.083(3) 0.0217(19) 0.028(2) -0.0011(15) 0.003(2) 0.0000(18)
C40B 0.0466(16) 0.0215(14) 0.031(2) -0.0094(15) -0.0023(16) 0.0012(11)
B 0.0590(17) 0.0391(14) 0.0231(12) -0.0004(10) -0.0201(12) -0.0233(13)
F1 0.180(2) 0.0968(16) 0.0600(12) 0.0295(11) -0.0882(15) -0.0710(16)
F2 0.0558(9) 0.0635(10) 0.0377(8) -0.0186(7) -0.0030(7) -0.0359(8)
F3 0.0430(8) 0.0431(8) 0.0563(9) -0.0242(7) -0.0177(7) -0.0037(6)
F4 0.0485(8) 0.0447(8) 0.0551(9) -0.0270(7) 0.0007(7) -0.0190(7)

loop_
_atom_type_symbol
_atom_type_description
_atom_type_scat_dispersion_real
_atom_type_scat_dispersion_imag
_atom_type_scat_source
C C 0.0033 0.0016 'International Tables Vol C Tables 4.2.6.8 and 6.1.1.4'
H H 0.0000 0.0000 'International Tables Vol C Tables 4.2.6.8 and 6.1.1.4'
B B 0.0013 0.0007 'International Tables Vol C Tables 4.2.6.8 and 6.1.1.4'
Cl Cl 0.1484 0.1585 'International Tables Vol C Tables 4.2.6.8 and 6.1.1.4'
F F 0.0171 0.0103 'International Tables Vol C Tables 4.2.6.8 and 6.1.1.4'
Fe Fe 0.3463 0.8444 'International Tables Vol C Tables 4.2.6.8 and 6.1.1.4'
N N 0.0061 0.0033 'International Tables Vol C Tables 4.2.6.8 and 6.1.1.4'
P P 0.1023 0.0942 'International Tables Vol C Tables 4.2.6.8 and 6.1.1.4'
Pd Pd -0.9988 1.0072 'International Tables Vol C Tables 4.2.6.8 and 6.1.1.4'

loop_
_geom_angle_atom_site_label_1
_geom_angle_atom_site_label_2
_geom_angle_atom_site_label_3
_geom_angle
_geom_angle_site_symmetry_3
P Pd Cl1 88.211(16) .
P Pd Cl2 95.895(15) .
Cl1 Pd Cl2 174.025(17) .
P Pd Cl2 178.663(17) 2_665
Cl1 Pd Cl2 90.924(15) 2_665
Cl2 Pd Cl2 84.891(15) 2_665
C15 Fe C16 156.48(8) .
C15 Fe C14 40.79(8) .
C16 Fe C14 162.71(8) .
C15 Fe C17 158.92(7) .
C16 Fe C17 41.30(7) .
C14 Fe C17 122.64(8) .
C15 Fe C11 41.25(7) .
C16 Fe C11 124.03(7) .
C14 Fe C11 68.57(8) .
C17 Fe C11 158.16(7) .
C15 Fe C20 119.24(8) .
C16 Fe C20 41.11(7) .
C14 Fe C20 151.17(8) .
C17 Fe C20 68.95(8) .
C11 Fe C20 111.01(7) .
C15 Fe C18 121.27(8) .
C16 Fe C18 68.85(7) .
C14 Fe C18 102.50(8) .
C17 Fe C18 40.67(7) .
C11 Fe C18 161.01(8) .
C20 Fe C18 68.31(8) .
C15 Fe C19 104.47(8) .
C16 Fe C19 68.70(7) .
C14 Fe C19 114.97(8) .
C17 Fe C19 68.31(8) .
C11 Fe C19 126.83(8) .
C20 Fe C19 40.58(7) .
C18 Fe C19 40.24(8) .
C15 Fe C12 68.98(8) .
C16 Fe C12 112.39(7) .
C14 Fe C12 68.26(8) .
C17 Fe C12 121.93(8) .
C11 Fe C12 40.76(7) .
C20 Fe C12 131.45(7) .
C18 Fe C12 153.15(8) .
C19 Fe C12 166.60(8) .
C15 Fe C13 68.66(8) .
C16 Fe C13 128.60(8) .
C14 Fe C13 40.61(9) .
C17 Fe C13 107.06(8) .
C11 Fe C13 68.23(8) .
C20 Fe C13 168.01(8) .
C18 Fe C13 116.56(8) .
C19 Fe C13 149.74(8) .
C12 Fe C13 40.26(8) .
C16 P C21 105.15(8) .
C16 P C27 103.78(8) .
C21 P C27 107.18(8) .
C16 P Pd 119.30(6) .
C21 P Pd 109.37(6) .
C27 P Pd 111.29(6) .
Pd Cl2 Pd 95.110(15) 2_665
N2 N1 C5 112.79(15) .
N2 N1 C33 117.90(16) .
C5 N1 C33 129.30(16) .
N3 N2 N1 103.91(15) .
N2 N3 C4 112.87(16) .
N2 N3 C34 119.36(17) .
C4 N3 C34 127.76(18) .
N3 C4 C5 106.03(17) .
N3 C4 H4 127.0 .
C5 C4 H4 127.0 .
N1 C5 C4 104.40(16) .
N1 C5 C11 126.88(16) .
C4 C5 C11 128.70(17) .
C12 C11 C15 107.76(16) .
C12 C11 C5 122.61(16) .
C15 C11 C5 129.42(17) .
C12 C11 Fe 69.87(10) .
C15 C11 Fe 68.87(10) .
C5 C11 Fe 130.75(12) .
C13 C12 C11 108.11(17) .
C13 C12 Fe 69.95(11) .
C11 C12 Fe 69.37(10) .
C13 C12 H12 125.9 .
C11 C12 H12 125.9 .
Fe C12 H12 126.3 .
C12 C13 C14 108.16(18) .
C12 C13 Fe 69.79(11) .
C14 C13 Fe 69.01(11) .
C12 C13 H13 125.9 .
C14 C13 H13 125.9 .
Fe C13 H13 126.9 .
C15 C14 C13 108.63(17) .
C15 C14 Fe 69.45(11) .
C13 C14 Fe 70.38(11) .
C15 C14 H14 125.7 .
C13 C14 H14 125.7 .
Fe C14 H14 126.1 .
C14 C15 C11 107.34(18) .
C14 C15 Fe 69.76(11) .
C11 C15 Fe 69.88(10) .
C14 C15 H15 126.3 .
C11 C15 H15 126.3 .
Fe C15 H15 125.6 .
C20 C16 C17 107.35(15) .
C20 C16 P 127.08(14) .
C17 C16 P 125.05(13) .
C20 C16 Fe 69.89(10) .
C17 C16 Fe 69.43(10) .
P C16 Fe 132.28(9) .
C18 C17 C16 107.89(17) .
C18 C17 Fe 70.11(10) .
C16 C17 Fe 69.27(9) .
C18 C17 H17 126.1 .
C16 C17 H17 126.1 .
Fe C17 H17 126.1 .
C19 C18 C17 108.40(17) .
C19 C18 Fe 70.00(10) .
C17 C18 Fe 69.23(10) .
C19 C18 H18 125.8 .
C17 C18 H18 125.8 .
Fe C18 H18 126.5 .
C18 C19 C20 108.59(16) .
C18 C19 Fe 69.76(11) .
C20 C19 Fe 69.53(10) .
C18 C19 H19 125.7 .
C20 C19 H19 125.7 .
Fe C19 H19 126.6 .
C19 C20 C16 107.77(16) .
C19 C20 Fe 69.89(11) .
C16 C20 Fe 69.00(10) .
C19 C20 H20 126.1 .
C16 C20 H20 126.1 .
Fe C20 H20 126.6 .
C22 C21 C26 119.67(16) .
C22 C21 P 118.77(14) .
C26 C21 P 121.56(13) .
C23 C22 C21 119.91(18) .
C23 C22 H22 120.0 .
C21 C22 H22 120.0 .
C24 C23 C22 120.48(19) .
C24 C23 H23 119.8 .
C22 C23 H23 119.8 .
C23 C24 C25 119.83(19) .
C23 C24 H24 120.1 .
C25 C24 H24 120.1 .
C24 C25 C26 120.29(17) .
C24 C25 H25 119.9 .
C26 C25 H25 119.9 .
C25 C26 C21 119.81(17) .
C25 C26 H26 120.1 .
C21 C26 H26 120.1 .
C32 C27 C28 119.59(17) .
C32 C27 P 121.79(15) .
C28 C27 P 118.61(14) .
C29 C28 C27 120.27(19) .
C29 C28 H28 119.9 .
C27 C28 H28 119.9 .
C28 C29 C30 119.7(2) .
C28 C29 H29 120.1 .
C30 C29 H29 120.1 .
C31 C30 C29 120.43(19) .
C31 C30 H30 119.8 .
C29 C30 H30 119.8 .
C30 C31 C32 120.3(2) .
C30 C31 H31 119.9 .
C32 C31 H31 119.9 .
C27 C32 C31 119.73(19) .
C27 C32 H32 120.1 .
C31 C32 H32 120.1 .
N1 C33 H33A 109.5 .
N1 C33 H33B 109.5 .
H33A C33 H33B 109.5 .
N1 C33 H33C 109.5 .
H33A C33 H33C 109.5 .
H33B C33 H33C 109.5 .
N3 C34 C35A 110.6(2) .
N3 C34 C35B 112.5(5) .
N3 C34 H34A 109.5 .
C35A C34 H34A 109.5 .
N3 C34 H34B 109.5 .
C35A C34 H34B 109.5 .
H34A C34 H34B 108.1 .
C36A C35A C40A 119.9 .
C36A C35A C34 119.1(3) .
C40A C35A C34 121.1(3) .
C35A C36A C37A 120.0 .
C35A C36A H36A 120.0 .
C37A C36A H36A 120.0 .
C38A C37A C36A 120.1 .
C38A C37A H37A 120.0 .
C36A C37A H37A 120.0 .
C39A C38A C37A 120.4 .
C39A C38A H38A 119.8 .
C37A C38A H38A 119.8 .
C38A C39A C40A 120.0 .
C38A C39A H39A 120.0 .
C40A C39A H39A 120.0 .
C39A C40A C35A 119.5 .
C39A C40A H40A 120.2 .
C35A C40A H40A 120.2 .
C36B C35B C40B 119.9 .
C36B C35B C34 124.8(8) .
C40B C35B C34 115.3(8) .
C35B C36B C37B 120.0 .
C35B C36B H36B 120.0 .
C37B C36B H36B 120.0 .
C38B C37B C36B 120.1 .
C38B C37B H37B 120.0 .
C36B C37B H37B 120.0 .
C39B C38B C37B 120.4 .
C39B C38B H38B 119.8 .
C37B C38B H38B 119.8 .
C38B C39B C40B 120.0 .
C38B C39B H39B 120.0 .
C40B C39B H39B 120.0 .
C39B C40B C35B 119.5 .
C39B C40B H40B 120.2 .
C35B C40B H40B 120.2 .
F1 B F4 109.6(2) .
F1 B F3 110.1(3) .
F4 B F3 108.9(2) .
F1 B F2 109.5(2) .
F4 B F2 109.4(2) .
F3 B F2 109.36(18) .

loop_
_geom_bond_atom_site_label_1
_geom_bond_atom_site_label_2
_geom_bond_distance
_geom_bond_site_symmetry_2
Pd P 2.2293(4) .
Pd Cl1 2.2689(4) .
Pd Cl2 2.3228(4) .
Pd Cl2 2.4246(4) 2_665
Fe C15 2.0394(18) .
Fe C16 2.0424(16) .
Fe C14 2.0436(19) .
Fe C17 2.0445(17) .
Fe C11 2.0530(17) .
Fe C20 2.0544(19) .
Fe C18 2.0561(18) .
Fe C19 2.0592(19) .
Fe C12 2.0597(18) .
Fe C13 2.062(2) .
P C16 1.7941(17) .
P C21 1.8083(17) .
P C27 1.8159(18) .
Cl2 Pd 2.4246(4) 2_665
N1 N2 1.328(2) .
N1 C5 1.363(2) .
N1 C33 1.461(2) .
N2 N3 1.321(2) .
N3 C4 1.345(3) .
N3 C34 1.483(2) .
C4 C5 1.376(3) .
C4 H4 0.9500 .
C5 C11 1.452(3) .
C11 C12 1.432(3) .
C11 C15 1.441(3) .
C12 C13 1.418(3) .
C12 H12 0.9500 .
C13 C14 1.425(3) .
C13 H13 0.9500 .
C14 C15 1.423(3) .
C14 H14 0.9500 .
C15 H15 0.9500 .
C16 C20 1.439(2) .
C16 C17 1.441(2) .
C17 C18 1.425(3) .
C17 H17 0.9500 .
C18 C19 1.416(3) .
C18 H18 0.9500 .
C19 C20 1.426(3) .
C19 H19 0.9500 .
C20 H20 0.9500 .
C21 C22 1.391(3) .
C21 C26 1.393(2) .
C22 C23 1.385(3) .
C22 H22 0.9500 .
C23 C24 1.381(3) .
C23 H23 0.9500 .
C24 C25 1.383(3) .
C24 H24 0.9500 .
C25 C26 1.389(3) .
C25 H25 0.9500 .
C26 H26 0.9500 .
C27 C32 1.391(2) .
C27 C28 1.397(3) .
C28 C29 1.385(3) .
C28 H28 0.9500 .
C29 C30 1.389(3) .
C29 H29 0.9500 .
C30 C31 1.376(3) .
C30 H30 0.9500 .
C31 C32 1.394(3) .
C31 H31 0.9500 .
C32 H32 0.9500 .
C33 H33A 0.9800 .
C33 H33B 0.9800 .
C33 H33C 0.9800 .
C34 C35A 1.498(4) .
C34 C35B 1.520(9) .
C34 H34A 0.9900 .
C34 H34B 0.9900 .
C35A C36A 1.3878 .
C35A C40A 1.4027 .
C36A C37A 1.3907 .
C36A H36A 0.9500 .
C37A C38A 1.3839 .
C37A H37A 0.9500 .
C38A C39A 1.3835 .
C38A H38A 0.9500 .
C39A C40A 1.3947 .
C39A H39A 0.9500 .
C40A H40A 0.9500 .
C35B C36B 1.3878 .
C35B C40B 1.4027 .
C36B C37B 1.3907 .
C36B H36B 0.9500 .
C37B C38B 1.3838 .
C37B H37B 0.9500 .
C38B C39B 1.3836 .
C38B H38B 0.9500 .
C39B C40B 1.3947 .
C39B H39B 0.9500 .
C40B H40B 0.9500 .
B F1 1.367(3) .
B F4 1.389(3) .
B F3 1.393(3) .
B F2 1.395(3) .
